data_7718947
loop_
_publ_author_name
'Noor, Sadia'
'Stegman, Samantha'
'Palmer, Jacob B.'
'Dolinar, Brian S.'

_publ_section_title
;
 Unquenched orbital angular momentum in quasi-linear two-coordinate
 transition metal complexes featuring sterically bulky carbazole ligands.
;
_journal_issue 30
_journal_name_full 'Dalton transactions (Cambridge, England : 2003)'
_journal_page_first 11495
_journal_page_last 11499
_journal_paper_doi 10.1039/d5dt00782h
_journal_volume 54
_journal_year 2025
_chemical_formula_moiety 'C46 H45 N'
_chemical_formula_sum 'C46 H45 N'
_chemical_formula_weight 611.83
_space_group_crystal_system monoclinic
_space_group_IT_number 15
_space_group_name_Hall '-C 2yc'
_space_group_name_H-M_alt 'C 1 2/c 1'
_atom_sites_solution_hydrogens geom
_audit_creation_date 2023-02-23
_audit_creation_method
;
Olex2 1.5
(compiled 2022.04.07 svn.rca3783a0 for OlexSys, GUI svn.r6498)
;
_audit_update_record
;
2025-03-19 deposited with the CCDC.	2025-06-23 downloaded from the CCDC.
;
_cell_angle_alpha 90
_cell_angle_beta 107.1339(17)
_cell_angle_gamma 90
_cell_formula_units_Z 4
_cell_length_a 13.5105(9)
_cell_length_b 22.1840(15)
_cell_length_c 11.7721(14)
_cell_measurement_reflns_used 2187
_cell_measurement_temperature 100.00
_cell_measurement_theta_max 23.86
_cell_measurement_theta_min 2.88
_cell_volume 3371.7(5)
_computing_cell_refinement 'SAINT V8.40B (Bruker AXS, 2016)'
_computing_data_reduction 'SAINT V8.40B (Bruker AXS, 2016)'
_computing_molecular_graphics 'Olex2 1.5 (Dolomanov et al., 2009)'
_computing_publication_material 'Olex2 1.5 (Dolomanov et al., 2009)'
_computing_structure_refinement 'XL  (Sheldrick, 2008)'
_diffrn_ambient_temperature 100.00
_diffrn_detector_area_resol_mean 7.9
_diffrn_detector_type 'PHOTON II CMOS area detector'
_diffrn_measured_fraction_theta_full 0.998
_diffrn_measured_fraction_theta_max 0.998
_diffrn_measurement_device 'three-circle diffractometer'
_diffrn_measurement_device_type 'Bruker D8-Venture'
_diffrn_measurement_method '\f and \w scans'
_diffrn_radiation_collimation 'focusing mirrors'
_diffrn_radiation_monochromator 'Triumph Monochromator'
_diffrn_radiation_probe x-ray
_diffrn_radiation_type 'Mo K\a'
_diffrn_radiation_wavelength 0.71073
_diffrn_radiation_xray_symbol K-L~3~
_diffrn_reflns_av_R_equivalents 0.1232
_diffrn_reflns_av_unetI/netI 0.0648
_diffrn_reflns_Laue_measured_fraction_full 0.998
_diffrn_reflns_Laue_measured_fraction_max 0.998
_diffrn_reflns_limit_h_max 16
_diffrn_reflns_limit_h_min -16
_diffrn_reflns_limit_k_max 26
_diffrn_reflns_limit_k_min -26
_diffrn_reflns_limit_l_max 14
_diffrn_reflns_limit_l_min -14
_diffrn_reflns_number 22233
_diffrn_reflns_point_group_measured_fraction_full 0.998
_diffrn_reflns_point_group_measured_fraction_max 0.998
_diffrn_reflns_theta_full 25.242
_diffrn_reflns_theta_max 25.686
_diffrn_reflns_theta_min 3.156
_diffrn_source 'sealed X-ray tube'
_diffrn_source_current 30.0
_diffrn_source_power 1.5
_diffrn_source_type 'sealed tube'
_diffrn_source_voltage 50.0
_diffrn_standards_number 0
_exptl_absorpt_coefficient_mu 0.068
_exptl_absorpt_correction_T_max 0.7453
_exptl_absorpt_correction_T_min 0.7014
_exptl_absorpt_correction_type multi-scan
_exptl_absorpt_process_details
;
SADABS-2016/2 (Bruker,2016/2) was used for absorption correction.
wR2(int) was 0.0775 before and 0.0704 after correction.
The Ratio of minimum to maximum transmission is 0.9411.
The \l/2 correction factor is Not present.
;
_exptl_crystal_colour colourless
_exptl_crystal_colour_primary colourless
_exptl_crystal_density_diffrn 1.205
_exptl_crystal_density_method 'not measured'
_exptl_crystal_description block
_exptl_crystal_F_000 1312
_exptl_crystal_size_max 0.174
_exptl_crystal_size_mid 0.121
_exptl_crystal_size_min 0.033
_refine_diff_density_max 0.212
_refine_diff_density_min -0.298
_refine_diff_density_rms 0.051
_refine_ls_extinction_method none
_refine_ls_goodness_of_fit_ref 1.126
_refine_ls_hydrogen_treatment constr
_refine_ls_matrix_type full
_refine_ls_number_parameters 216
_refine_ls_number_reflns 3204
_refine_ls_number_restraints 0
_refine_ls_restrained_S_all 1.126
_refine_ls_R_factor_all 0.1078
_refine_ls_R_factor_gt 0.0741
_refine_ls_shift/su_max 0.000
_refine_ls_shift/su_mean 0.000
_refine_ls_structure_factor_coef Fsqd
_refine_ls_weighting_details 'w=1/[\s^2^(Fo^2^)+(0.0470P)^2^+4.8476P] where P=(Fo^2^+2Fc^2^)/3'
_refine_ls_weighting_scheme calc
_refine_ls_wR_factor_gt 0.1364
_refine_ls_wR_factor_ref 0.1486
_reflns_Friedel_coverage 0.000
_reflns_number_gt 2297
_reflns_number_total 3204
_reflns_threshold_expression 'I > 2\s(I)'
_cod_data_source_file d5dt00782h2.cif
_cod_data_source_block 1
_cod_depositor_comments 'Adding full bibliography for 7718947--7718950.cif.'
_cod_database_code 7718947
_shelx_shelxl_version_number 2018/3
_shelx_space_group_comment
;
The symmetry employed for this shelxl refinement is uniquely defined
by the following loop, which should always be used as a source of
symmetry information in preference to the above space-group names.
They are only intended as comments.
;
_shelx_estimated_absorpt_t_max 0.998
_shelx_estimated_absorpt_t_min 0.988
_olex2_refinement_description
;
1. Fixed Uiso
 At 1.2 times of:
  All C(H) groups, All N(H) groups
 At 1.5 times of:
  All C(H,H,H) groups
2.a Ternary CH refined with riding coordinates:
 C11(H11)
2.b Aromatic/amide H refined with riding coordinates:
 N1(H1), C3(H3), C5(H5), C13(H13), C14(H14), C15(H15), C16(H16), C17(H17),
 C19(H19), C20(H20), C21(H21), C22(H22), C23(H23)
2.c Idealised Me refined as rotating group:
 C8(H8A,H8B,H8C), C9(H9A,H9B,H9C), C10(H10A,H10B,H10C)
;
_olex2_submission_special_instructions 'No special instructions were received'

loop_
_space_group_symop_operation_xyz
'x, y, z'
'-x, y, -z+1/2'
'x+1/2, y+1/2, z'
'-x+1/2, y+1/2, -z+1/2'
'-x, -y, -z'
'x, -y, z-1/2'
'-x+1/2, -y+1/2, -z'
'x+1/2, -y+1/2, z-1/2'

loop_
_atom_site_label
_atom_site_type_symbol
_atom_site_fract_x
_atom_site_fract_y
_atom_site_fract_z
_atom_site_U_iso_or_equiv
_atom_site_adp_type
_atom_site_occupancy
_atom_site_site_symmetry_order
_atom_site_calc_flag
_atom_site_refinement_flags_posn
_atom_site_refinement_flags_adp
_atom_site_refinement_flags_occupancy
_atom_site_disorder_assembly
_atom_site_disorder_group
N1 N 0.500000 0.27591(13) 0.750000 0.0163(7) Uani 1 2 d S T P . .
H1 H 0.500001 0.236245 0.750000 0.020 Uiso 1 2 calc R U P . .
C1 C 0.56893(19) 0.31183(11) 0.7136(2) 0.0145(5) Uani 1 1 d . . . . .
C2 C 0.54472(19) 0.37277(11) 0.7280(2) 0.0145(5) Uani 1 1 d . . . . .
C3 C 0.6009(2) 0.41926(11) 0.6966(2) 0.0175(6) Uani 1 1 d . . . . .
H3 H 0.583859 0.460061 0.706625 0.021 Uiso 1 1 calc R U . . .
C4 C 0.6820(2) 0.40582(12) 0.6506(2) 0.0202(6) Uani 1 1 d . . . . .
C5 C 0.7033(2) 0.34450(12) 0.6363(2) 0.0189(6) Uani 1 1 d . . . . .
H5 H 0.758384 0.335296 0.604278 0.023 Uiso 1 1 calc R U . . .
C6 C 0.64922(19) 0.29658(11) 0.6659(2) 0.0149(5) Uani 1 1 d . . . . .
C7 C 0.7395(2) 0.45698(13) 0.6085(3) 0.0282(7) Uani 1 1 d . . . . .
C8 C 0.7723(2) 0.50639(13) 0.7037(3) 0.0299(7) Uani 1 1 d . . . . .
H8A H 0.711217 0.521398 0.723525 0.045 Uiso 1 1 calc R U . . .
H8B H 0.804933 0.539623 0.673133 0.045 Uiso 1 1 calc R U . . .
H8C H 0.821784 0.489682 0.775172 0.045 Uiso 1 1 calc R U . . .
C9 C 0.6644(3) 0.48489(15) 0.4952(3) 0.0437(9) Uani 1 1 d . . . . .
H9A H 0.647101 0.454700 0.431660 0.066 Uiso 1 1 calc R U . . .
H9B H 0.697578 0.519608 0.470046 0.066 Uiso 1 1 calc R U . . .
H9C H 0.601002 0.498032 0.512283 0.066 Uiso 1 1 calc R U . . .
C10 C 0.8361(3) 0.43494(15) 0.5793(4) 0.0604(13) Uani 1 1 d . . . . .
H10A H 0.883353 0.416067 0.649834 0.091 Uiso 1 1 calc R U . . .
H10B H 0.870684 0.469182 0.554617 0.091 Uiso 1 1 calc R U . . .
H10C H 0.816214 0.405400 0.514641 0.091 Uiso 1 1 calc R U . . .
C11 C 0.6784(2) 0.23215(11) 0.6429(2) 0.0172(6) Uani 1 1 d . . . . .
H11 H 0.718316 0.236130 0.583983 0.021 Uiso 1 1 calc R U . . .
C12 C 0.7520(2) 0.20139(11) 0.7501(2) 0.0169(5) Uani 1 1 d . . . . .
C13 C 0.7372(2) 0.20216(12) 0.8625(2) 0.0230(6) Uani 1 1 d . . . . .
H13 H 0.680350 0.223733 0.874577 0.028 Uiso 1 1 calc R U . . .
C14 C 0.8046(2) 0.17170(12) 0.9565(2) 0.0264(7) Uani 1 1 d . . . . .
H14 H 0.793343 0.172381 1.032490 0.032 Uiso 1 1 calc R U . . .
C15 C 0.8874(2) 0.14058(13) 0.9412(3) 0.0281(7) Uani 1 1 d . . . . .
H15 H 0.933332 0.119783 1.006121 0.034 Uiso 1 1 calc R U . . .
C16 C 0.9035(2) 0.13969(13) 0.8306(3) 0.0291(7) Uani 1 1 d . . . . .
H16 H 0.960935 0.118307 0.819617 0.035 Uiso 1 1 calc R U . . .
C17 C 0.8365(2) 0.16978(12) 0.7358(3) 0.0243(6) Uani 1 1 d . . . . .
H17 H 0.848338 0.168843 0.660155 0.029 Uiso 1 1 calc R U . . .
C18 C 0.5835(2) 0.19411(11) 0.5801(2) 0.0191(6) Uani 1 1 d . . . . .
C19 C 0.5578(2) 0.14153(12) 0.6276(3) 0.0231(6) Uani 1 1 d . . . . .
H19 H 0.598667 0.128565 0.703889 0.028 Uiso 1 1 calc R U . . .
C20 C 0.4728(2) 0.10729(14) 0.5651(3) 0.0331(8) Uani 1 1 d . . . . .
H20 H 0.455755 0.071381 0.599146 0.040 Uiso 1 1 calc R U . . .
C21 C 0.4134(2) 0.12551(15) 0.4538(3) 0.0386(9) Uani 1 1 d . . . . .
H21 H 0.355702 0.102096 0.410508 0.046 Uiso 1 1 calc R U . . .
C22 C 0.4386(3) 0.17819(15) 0.4059(3) 0.0412(9) Uani 1 1 d . . . . .
H22 H 0.397553 0.191038 0.329596 0.049 Uiso 1 1 calc R U . . .
C23 C 0.5227(2) 0.21233(13) 0.4676(3) 0.0297(7) Uani 1 1 d . . . . .
H23 H 0.539246 0.248337 0.433462 0.036 Uiso 1 1 calc R U . . .

loop_
_atom_site_aniso_label
_atom_site_aniso_U_11
_atom_site_aniso_U_22
_atom_site_aniso_U_33
_atom_site_aniso_U_23
_atom_site_aniso_U_13
_atom_site_aniso_U_12
N1 0.0223(17) 0.0093(14) 0.0179(16) 0.000 0.0069(13) 0.000
C1 0.0187(13) 0.0115(12) 0.0131(12) 0.0021(10) 0.0045(11) -0.0023(10)
C2 0.0179(12) 0.0142(12) 0.0089(12) -0.0007(10) 0.0002(10) 0.0007(10)
C3 0.0265(14) 0.0117(12) 0.0148(13) -0.0019(10) 0.0067(11) -0.0002(11)
C4 0.0274(15) 0.0164(13) 0.0187(14) -0.0013(11) 0.0096(12) -0.0008(12)
C5 0.0205(14) 0.0220(14) 0.0164(14) -0.0034(11) 0.0091(11) -0.0022(11)
C6 0.0186(13) 0.0134(12) 0.0117(12) 0.0007(9) 0.0032(10) 0.0009(10)
C7 0.0378(18) 0.0178(14) 0.0369(17) -0.0056(13) 0.0233(15) -0.0042(13)
C8 0.0351(17) 0.0215(15) 0.0386(18) -0.0007(13) 0.0192(15) -0.0075(13)
C9 0.074(3) 0.0304(17) 0.0316(19) 0.0035(14) 0.0234(18) -0.0173(18)
C10 0.070(3) 0.0255(18) 0.116(4) -0.013(2) 0.075(3) -0.0152(18)
C11 0.0207(14) 0.0171(13) 0.0168(13) -0.0005(10) 0.0100(11) 0.0009(11)
C12 0.0192(13) 0.0100(12) 0.0207(13) -0.0007(10) 0.0045(11) -0.0047(10)
C13 0.0274(15) 0.0205(14) 0.0209(15) -0.0017(11) 0.0068(12) 0.0031(12)
C14 0.0359(17) 0.0236(15) 0.0168(14) -0.0011(11) 0.0033(13) -0.0023(13)
C15 0.0302(16) 0.0225(15) 0.0239(15) -0.0006(12) -0.0039(13) 0.0002(13)
C16 0.0228(15) 0.0288(16) 0.0345(18) 0.0023(13) 0.0067(14) 0.0094(13)
C17 0.0245(15) 0.0234(15) 0.0255(15) -0.0010(12) 0.0083(13) 0.0017(12)
C18 0.0195(14) 0.0179(14) 0.0207(14) -0.0075(11) 0.0072(11) 0.0034(11)
C19 0.0260(15) 0.0241(15) 0.0230(15) -0.0043(11) 0.0133(12) -0.0051(12)
C20 0.0355(18) 0.0296(16) 0.042(2) -0.0133(14) 0.0228(16) -0.0113(14)
C21 0.0212(15) 0.0395(19) 0.050(2) -0.0271(17) 0.0031(15) -0.0008(14)
C22 0.0395(19) 0.0325(18) 0.0384(19) -0.0132(15) -0.0089(16) 0.0131(15)
C23 0.0359(17) 0.0177(14) 0.0285(16) -0.0022(12) -0.0016(14) 0.0055(13)

loop_
_atom_type_symbol
_atom_type_description
_atom_type_scat_dispersion_real
_atom_type_scat_dispersion_imag
_atom_type_scat_source
C C 0.0033 0.0016 'International Tables Vol C Tables 4.2.6.8 and 6.1.1.4'
H H 0.0000 0.0000 'International Tables Vol C Tables 4.2.6.8 and 6.1.1.4'
N N 0.0061 0.0033 'International Tables Vol C Tables 4.2.6.8 and 6.1.1.4'

loop_
_geom_angle_atom_site_label_1
_geom_angle_atom_site_label_2
_geom_angle_atom_site_label_3
_geom_angle
_geom_angle_site_symmetry_1
_geom_angle_site_symmetry_3
_geom_angle_publ_flag
C1 N1 H1 125.1 2_656 . ?
C1 N1 H1 125.1 . . ?
C1 N1 C1 109.8(3) 2_656 . ?
N1 C1 C2 108.2(2) . . ?
N1 C1 C6 130.9(2) . . ?
C6 C1 C2 120.8(2) . . ?
C1 C2 C2 106.84(14) . 2_656 ?
C3 C2 C1 120.9(2) . . ?
C3 C2 C2 132.23(15) . 2_656 ?
C2 C3 H3 120.1 . . ?
C4 C3 C2 119.9(2) . . ?
C4 C3 H3 120.1 . . ?
C3 C4 C5 117.7(2) . . ?
C3 C4 C7 119.9(2) . . ?
C5 C4 C7 122.2(2) . . ?
C4 C5 H5 117.8 . . ?
C6 C5 C4 124.5(2) . . ?
C6 C5 H5 117.8 . . ?
C1 C6 C11 124.5(2) . . ?
C5 C6 C1 116.2(2) . . ?
C5 C6 C11 119.2(2) . . ?
C4 C7 C9 107.9(3) . . ?
C8 C7 C4 110.9(2) . . ?
C8 C7 C9 108.6(2) . . ?
C10 C7 C4 112.5(2) . . ?
C10 C7 C8 108.1(3) . . ?
C10 C7 C9 108.7(3) . . ?
C7 C8 H8A 109.5 . . ?
C7 C8 H8B 109.5 . . ?
C7 C8 H8C 109.5 . . ?
H8A C8 H8B 109.5 . . ?
H8A C8 H8C 109.5 . . ?
H8B C8 H8C 109.5 . . ?
C7 C9 H9A 109.5 . . ?
C7 C9 H9B 109.5 . . ?
C7 C9 H9C 109.5 . . ?
H9A C9 H9B 109.5 . . ?
H9A C9 H9C 109.5 . . ?
H9B C9 H9C 109.5 . . ?
C7 C10 H10A 109.5 . . ?
C7 C10 H10B 109.5 . . ?
C7 C10 H10C 109.5 . . ?
H10A C10 H10B 109.5 . . ?
H10A C10 H10C 109.5 . . ?
H10B C10 H10C 109.5 . . ?
C6 C11 H11 105.1 . . ?
C6 C11 C18 112.2(2) . . ?
C12 C11 C6 114.4(2) . . ?
C12 C11 H11 105.1 . . ?
C12 C11 C18 113.8(2) . . ?
C18 C11 H11 105.1 . . ?
C13 C12 C11 122.7(2) . . ?
C17 C12 C11 119.0(2) . . ?
C17 C12 C13 118.3(2) . . ?
C12 C13 H13 119.8 . . ?
C14 C13 C12 120.5(3) . . ?
C14 C13 H13 119.8 . . ?
C13 C14 H14 119.7 . . ?
C15 C14 C13 120.7(3) . . ?
C15 C14 H14 119.7 . . ?
C14 C15 H15 120.2 . . ?
C14 C15 C16 119.5(3) . . ?
C16 C15 H15 120.2 . . ?
C15 C16 H16 119.8 . . ?
C15 C16 C17 120.4(3) . . ?
C17 C16 H16 119.8 . . ?
C12 C17 H17 119.7 . . ?
C16 C17 C12 120.7(3) . . ?
C16 C17 H17 119.7 . . ?
C19 C18 C11 123.0(2) . . ?
C19 C18 C23 118.7(3) . . ?
C23 C18 C11 118.2(2) . . ?
C18 C19 H19 119.5 . . ?
C18 C19 C20 120.9(3) . . ?
C20 C19 H19 119.5 . . ?
C19 C20 H20 120.0 . . ?
C21 C20 C19 120.0(3) . . ?
C21 C20 H20 120.0 . . ?
C20 C21 H21 120.3 . . ?
C20 C21 C22 119.3(3) . . ?
C22 C21 H21 120.3 . . ?
C21 C22 H22 119.6 . . ?
C23 C22 C21 120.8(3) . . ?
C23 C22 H22 119.6 . . ?
C18 C23 H23 119.9 . . ?
C22 C23 C18 120.2(3) . . ?
C22 C23 H23 119.9 . . ?

loop_
_geom_bond_atom_site_label_1
_geom_bond_atom_site_label_2
_geom_bond_distance
_geom_bond_site_symmetry_2
_geom_bond_publ_flag
N1 H1 0.8800 . ?
N1 C1 1.386(3) . ?
N1 C1 1.386(3) 2_656 ?
C1 C2 1.413(3) . ?
C1 C6 1.402(3) . ?
C2 C2 1.449(5) 2_656 ?
C2 C3 1.393(4) . ?
C3 H3 0.9500 . ?
C3 C4 1.390(4) . ?
C4 C5 1.411(4) . ?
C4 C7 1.537(4) . ?
C5 H5 0.9500 . ?
C5 C6 1.391(4) . ?
C6 C11 1.528(3) . ?
C7 C8 1.536(4) . ?
C7 C9 1.547(5) . ?
C7 C10 1.525(4) . ?
C8 H8A 0.9800 . ?
C8 H8B 0.9800 . ?
C8 H8C 0.9800 . ?
C9 H9A 0.9800 . ?
C9 H9B 0.9800 . ?
C9 H9C 0.9800 . ?
C10 H10A 0.9800 . ?
C10 H10B 0.9800 . ?
C10 H10C 0.9800 . ?
C11 H11 1.0000 . ?
C11 C12 1.520(4) . ?
C11 C18 1.531(4) . ?
C12 C13 1.396(4) . ?
C12 C17 1.392(4) . ?
C13 H13 0.9500 . ?
C13 C14 1.385(4) . ?
C14 H14 0.9500 . ?
C14 C15 1.371(4) . ?
C15 H15 0.9500 . ?
C15 C16 1.382(4) . ?
C16 H16 0.9500 . ?
C16 C17 1.384(4) . ?
C17 H17 0.9500 . ?
C18 C19 1.381(4) . ?
C18 C23 1.396(4) . ?
C19 H19 0.9500 . ?
C19 C20 1.392(4) . ?
C20 H20 0.9500 . ?
C20 C21 1.381(5) . ?
C21 H21 0.9500 . ?
C21 C22 1.383(5) . ?
C22 H22 0.9500 . ?
C22 C23 1.381(4) . ?
C23 H23 0.9500 . ?

loop_
_geom_torsion_atom_site_label_1
_geom_torsion_atom_site_label_2
_geom_torsion_atom_site_label_3
_geom_torsion_atom_site_label_4
_geom_torsion
_geom_torsion_site_symmetry_1
_geom_torsion_site_symmetry_2
_geom_torsion_site_symmetry_3
_geom_torsion_site_symmetry_4
_geom_torsion_publ_flag
N1 C1 C2 C2 -1.6(3) . . . 2_656 ?
N1 C1 C2 C3 -179.1(2) . . . . ?
N1 C1 C6 C5 178.8(2) . . . . ?
N1 C1 C6 C11 0.1(4) . . . . ?
C1 N1 C1 C2 0.61(12) 2_656 . . . ?
C1 N1 C1 C6 -177.3(3) 2_656 . . . ?
C1 C2 C3 C4 0.0(4) . . . . ?
C1 C6 C11 C12 -85.1(3) . . . . ?
C1 C6 C11 C18 46.5(3) . . . . ?
C2 C1 C6 C5 1.1(4) . . . . ?
C2 C1 C6 C11 -177.6(2) . . . . ?
C2 C2 C3 C4 -176.8(3) 2_656 . . . ?
C2 C3 C4 C5 0.7(4) . . . . ?
C2 C3 C4 C7 176.1(3) . . . . ?
C3 C4 C5 C6 -0.5(4) . . . . ?
C3 C4 C7 C8 49.7(4) . . . . ?
C3 C4 C7 C9 -69.1(3) . . . . ?
C3 C4 C7 C10 171.0(3) . . . . ?
C4 C5 C6 C1 -0.4(4) . . . . ?
C4 C5 C6 C11 178.4(3) . . . . ?
C5 C4 C7 C8 -135.0(3) . . . . ?
C5 C4 C7 C9 106.2(3) . . . . ?
C5 C4 C7 C10 -13.8(4) . . . . ?
C5 C6 C11 C12 96.2(3) . . . . ?
C5 C6 C11 C18 -132.2(2) . . . . ?
C6 C1 C2 C2 176.6(2) . . . 2_656 ?
C6 C1 C2 C3 -0.9(4) . . . . ?
C6 C11 C12 C13 47.4(3) . . . . ?
C6 C11 C12 C17 -134.3(2) . . . . ?
C6 C11 C18 C19 -121.3(3) . . . . ?
C6 C11 C18 C23 61.3(3) . . . . ?
C7 C4 C5 C6 -175.8(3) . . . . ?
C11 C12 C13 C14 177.8(2) . . . . ?
C11 C12 C17 C16 -178.1(2) . . . . ?
C11 C18 C19 C20 -177.6(2) . . . . ?
C11 C18 C23 C22 177.6(3) . . . . ?
C12 C11 C18 C19 10.6(3) . . . . ?
C12 C11 C18 C23 -166.8(2) . . . . ?
C12 C13 C14 C15 0.4(4) . . . . ?
C13 C12 C17 C16 0.3(4) . . . . ?
C13 C14 C15 C16 0.0(4) . . . . ?
C14 C15 C16 C17 -0.2(4) . . . . ?
C15 C16 C17 C12 0.0(4) . . . . ?
C17 C12 C13 C14 -0.5(4) . . . . ?
C18 C11 C12 C13 -83.5(3) . . . . ?
C18 C11 C12 C17 94.9(3) . . . . ?
C18 C19 C20 C21 0.5(4) . . . . ?
C19 C18 C23 C22 0.1(4) . . . . ?
C19 C20 C21 C22 -0.6(4) . . . . ?
C20 C21 C22 C23 0.5(5) . . . . ?
C21 C22 C23 C18 -0.2(5) . . . . ?
C23 C18 C19 C20 -0.2(4) . . . . ?
